data_7133418
loop_
_publ_author_name
'Li, Kai'
'Zhao, Zhengxing'
'Qin, Wenling'
'Liu, Yidong'
'Yan, Hailong'

_publ_section_title
;
 Catalytic asymmetric construction of bridged bicyclo[<i>m</i>.3.1] rings
 using an intramolecular Diels-Alder reaction.
;
_journal_issue 71
_journal_name_full 'Chemical communications (Cambridge, England)'
_journal_page_first 9570
_journal_page_last 9573
_journal_paper_doi 10.1039/d4cc02850c
_journal_volume 60
_journal_year 2024
_chemical_absolute_configuration ad
_chemical_formula_moiety 'C21 H15 Br O'
_chemical_formula_sum 'C21 H15 Br O'
_chemical_formula_weight 363.24
_space_group_crystal_system orthorhombic
_space_group_IT_number 19
_space_group_name_Hall 'P 2ac 2ab'
_space_group_name_H-M_alt 'P 21 21 21'
_atom_sites_solution_hydrogens geom
_atom_sites_solution_primary dual
_audit_creation_date 2021-12-29
_audit_creation_method
;
Olex2 1.5
(compiled 2021.10.07 svn.r9718050b for OlexSys, GUI svn.r6410)
;
_audit_update_record
;
2022-02-11 deposited with the CCDC.	2024-07-23 downloaded from the CCDC.
;
_cell_angle_alpha 90
_cell_angle_beta 90
_cell_angle_gamma 90
_cell_formula_units_Z 4
_cell_length_a 7.8805(4)
_cell_length_b 11.2373(4)
_cell_length_c 17.8564(12)
_cell_measurement_reflns_used 1788
_cell_measurement_temperature 293(2)
_cell_measurement_theta_max 24.3630
_cell_measurement_theta_min 3.8960
_cell_volume 1581.28(14)
_computing_cell_refinement 'CrysAlisPro 1.171.41.117a (Rigaku OD, 2021)'
_computing_data_collection 'CrysAlisPro 1.171.41.117a (Rigaku OD, 2021)'
_computing_data_reduction 'CrysAlisPro 1.171.41.117a (Rigaku OD, 2021)'
_computing_molecular_graphics 'Olex2 1.5 (Dolomanov et al., 2009)'
_computing_publication_material 'Olex2 1.5 (Dolomanov et al., 2009)'
_computing_structure_refinement 'SHELXL 2018/3 (Sheldrick, 2015)'
_computing_structure_solution 'SHELXT 2018/2 (Sheldrick, 2018)'
_diffrn_ambient_temperature 293(2)
_diffrn_detector 'CCD plate'
_diffrn_detector_area_resol_mean 16.0892
_diffrn_detector_type Eos
_diffrn_measured_fraction_theta_full 0.997
_diffrn_measured_fraction_theta_max 0.880
_diffrn_measurement_details
;
List of Runs (angles in degrees, time in seconds):

  # Type    Start    End  Width  t~exp~   \w     \q     \k     \f   Frames
#--------------------------------------------------------------------------
  1  \w    -32.00  45.00   1.00    4.00    --   18.74 -77.00  60.00   77
  2  \w      0.00  84.00   1.00    4.00    --   18.74  38.00-120.00   84
  3  \w    -74.00 -48.00   1.00    4.00    --  -18.85 178.00-150.00   26
;
_diffrn_measurement_device 'four-circle diffractometer'
_diffrn_measurement_device_type 'SuperNova, Single source at offset/far, Eos'
_diffrn_measurement_method '\w scans'
_diffrn_orient_matrix_type 'CrysAlisPro convention (1999,Acta A55,543-557)'
_diffrn_orient_matrix_UB_11 0.0823196000
_diffrn_orient_matrix_UB_12 -0.0233225000
_diffrn_orient_matrix_UB_13 0.0063979000
_diffrn_orient_matrix_UB_21 -0.0187517000
_diffrn_orient_matrix_UB_22 -0.0488271000
_diffrn_orient_matrix_UB_23 -0.0237788000
_diffrn_orient_matrix_UB_31 0.0310413000
_diffrn_orient_matrix_UB_32 0.0324160000
_diffrn_orient_matrix_UB_33 -0.0312326000
_diffrn_radiation_monochromator mirror
_diffrn_radiation_probe x-ray
_diffrn_radiation_type 'Mo K\a'
_diffrn_radiation_wavelength 0.71073
_diffrn_reflns_av_R_equivalents 0.0318
_diffrn_reflns_av_unetI/netI 0.0732
_diffrn_reflns_Laue_measured_fraction_full 0.997
_diffrn_reflns_Laue_measured_fraction_max 0.880
_diffrn_reflns_limit_h_max 10
_diffrn_reflns_limit_h_min -5
_diffrn_reflns_limit_k_max 14
_diffrn_reflns_limit_k_min -15
_diffrn_reflns_limit_l_max 22
_diffrn_reflns_limit_l_min -22
_diffrn_reflns_number 6083
_diffrn_reflns_point_group_measured_fraction_full 0.998
_diffrn_reflns_point_group_measured_fraction_max 0.848
_diffrn_reflns_theta_full 25.242
_diffrn_reflns_theta_max 29.096
_diffrn_reflns_theta_min 3.357
_diffrn_source 'micro-focus sealed X-ray tube'
_diffrn_source_type 'SuperNova (Mo) X-ray Source'
_exptl_absorpt_coefficient_mu 2.601
_exptl_absorpt_correction_T_max 1.00000
_exptl_absorpt_correction_T_min 0.76972
_exptl_absorpt_correction_type multi-scan
_exptl_absorpt_process_details
;
CrysAlisPro 1.171.41.117a (Rigaku Oxford Diffraction, 2021)
Empirical absorption correction using spherical harmonics,
implemented in SCALE3 ABSPACK scaling algorithm.
;
_exptl_crystal_colour 'clear light colourless'
_exptl_crystal_colour_lustre clear
_exptl_crystal_colour_modifier light
_exptl_crystal_colour_primary colourless
_exptl_crystal_density_diffrn 1.526
_exptl_crystal_description block
_exptl_crystal_F_000 736
_exptl_crystal_size_max 0.41
_exptl_crystal_size_mid 0.36
_exptl_crystal_size_min 0.33
_refine_diff_density_max 0.347
_refine_diff_density_min -0.447
_refine_diff_density_rms 0.067
_refine_ls_abs_structure_details
;
 Flack x determined using 647 quotients [(I+)-(I-)]/[(I+)+(I-)]
 (Parsons, Flack and Wagner, Acta Cryst. B69 (2013) 249-259).
;
_refine_ls_abs_structure_Flack -0.011(10)
_refine_ls_extinction_method none
_refine_ls_goodness_of_fit_ref 0.981
_refine_ls_hydrogen_treatment constr
_refine_ls_matrix_type full
_refine_ls_number_parameters 208
_refine_ls_number_reflns 3598
_refine_ls_number_restraints 0
_refine_ls_restrained_S_all 0.981
_refine_ls_R_factor_all 0.1072
_refine_ls_R_factor_gt 0.0487
_refine_ls_shift/su_max 0.001
_refine_ls_shift/su_mean 0.000
_refine_ls_structure_factor_coef Fsqd
_refine_ls_weighting_details 'w=1/[\s^2^(Fo^2^)+(0.0379P)^2^] where P=(Fo^2^+2Fc^2^)/3'
_refine_ls_weighting_scheme calc
_refine_ls_wR_factor_gt 0.0839
_refine_ls_wR_factor_ref 0.1007
_reflns_Friedel_coverage 0.684
_reflns_Friedel_fraction_full 0.999
_reflns_Friedel_fraction_max 0.804
_reflns_number_gt 2126
_reflns_number_total 3598
_reflns_threshold_expression 'I > 2\s(I)'
_cod_data_source_file d4cc02850c2.cif
_cod_data_source_block 20211228-lk-467-up
_cod_depositor_comments 'Adding full bibliography for 7133411--7133420.cif.'
_cod_database_code 7133418
_shelx_shelxl_version_number 2018/3
_chemical_oxdiff_formula 'C H Br O'
_shelx_space_group_comment
;
The symmetry employed for this shelxl refinement is uniquely defined
by the following loop, which should always be used as a source of
symmetry information in preference to the above space-group names.
They are only intended as comments.
;
_olex2_refinement_description
;
1. Fixed Uiso
 At 1.2 times of:
  All C(H) groups, All C(H,H) groups
2.a Ternary CH refined with riding coordinates:
 C2(H2)
2.b Secondary CH2 refined with riding coordinates:
 C3(H3A,H3B), C1(H1A,H1B)
2.c Aromatic/amide H refined with riding coordinates:
 C6(H6), C5(H5), C14(H14), C17(H17), C16(H16), C20(H20), C19(H19), C7(H7),
 C15(H15), C8(H8)
;
_olex2_submission_special_instructions 'No special instructions were received'
_oxdiff_exptl_absorpt_empirical_details
;
Empirical correction (ABSPACK) includes:
- Absorption correction using spherical harmonics
- Frame scaling
;
_oxdiff_exptl_absorpt_empirical_full_max 1.239
_oxdiff_exptl_absorpt_empirical_full_min 0.800

loop_
_space_group_symop_operation_xyz
'x, y, z'
'-x+1/2, -y, z+1/2'
'-x, y+1/2, -z+1/2'
'x+1/2, -y+1/2, -z'

loop_
_atom_site_label
_atom_site_type_symbol
_atom_site_fract_x
_atom_site_fract_y
_atom_site_fract_z
_atom_site_U_iso_or_equiv
_atom_site_adp_type
_atom_site_occupancy
_atom_site_site_symmetry_order
_atom_site_calc_flag
_atom_site_refinement_flags_posn
_atom_site_refinement_flags_adp
_atom_site_refinement_flags_occupancy
_atom_site_disorder_assembly
_atom_site_disorder_group
Br2 Br 0.73281(9) 0.65207(5) 0.68054(4) 0.0765(3) Uani 1 1 d . . . . .
O1 O 0.8174(4) 0.1118(3) 0.7522(2) 0.0530(11) Uani 1 1 d . . . . .
C2 C 0.6502(7) 0.4032(4) 0.6953(3) 0.0426(14) Uani 1 1 d . . . . .
H2 H 0.575878 0.414705 0.651903 0.051 Uiso 1 1 calc R U . . .
C3 C 0.5480(7) 0.4224(5) 0.7666(3) 0.0502(15) Uani 1 1 d . . . . .
H3A H 0.522905 0.506590 0.771415 0.060 Uiso 1 1 calc R U . . .
H3B H 0.440789 0.380616 0.761928 0.060 Uiso 1 1 calc R U . . .
C4 C 0.6352(7) 0.3812(4) 0.8366(3) 0.0451(15) Uani 1 1 d . . . . .
C12 C 0.7554(7) 0.1915(4) 0.6377(3) 0.0427(13) Uani 1 1 d . . . . .
C11 C 0.7157(6) 0.2769(4) 0.6951(3) 0.0405(14) Uani 1 1 d . . . . .
C13 C 0.7443(6) 0.1867(4) 0.5578(3) 0.0441(13) Uani 1 1 d . . . . .
C10 C 0.7557(7) 0.2258(4) 0.7611(3) 0.0434(12) Uani 1 1 d . . . . .
C1 C 0.8016(6) 0.4870(4) 0.6888(3) 0.0473(14) Uani 1 1 d . . . . .
H1A H 0.867888 0.465492 0.645123 0.057 Uiso 1 1 calc R U . . .
H1B H 0.873331 0.477705 0.732579 0.057 Uiso 1 1 calc R U . . .
C9 C 0.7374(7) 0.2785(4) 0.8346(3) 0.0464(13) Uani 1 1 d . . . . .
C18 C 0.7919(6) 0.0783(5) 0.5223(4) 0.0502(15) Uani 1 1 d . . . . .
C6 C 0.6875(8) 0.3932(6) 0.9694(4) 0.0611(17) Uani 1 1 d . . . . .
H6 H 0.670165 0.431770 1.014820 0.073 Uiso 1 1 calc R U . . .
C5 C 0.6116(8) 0.4377(5) 0.9047(4) 0.0562(17) Uani 1 1 d . . . . .
H5 H 0.544697 0.505710 0.907352 0.067 Uiso 1 1 calc R U . . .
C21 C 0.8153(6) 0.0927(5) 0.6757(4) 0.0475(14) Uani 1 1 d . . . . .
C14 C 0.6922(7) 0.2810(5) 0.5128(3) 0.0530(16) Uani 1 1 d . . . . .
H14 H 0.662426 0.352686 0.535324 0.064 Uiso 1 1 calc R U . . .
C17 C 0.7804(7) 0.0711(5) 0.4432(4) 0.0604(18) Uani 1 1 d . . . . .
H17 H 0.809617 0.000496 0.419249 0.072 Uiso 1 1 calc R U . . .
C16 C 0.7279(7) 0.1646(6) 0.4020(4) 0.0686(17) Uani 1 1 d . . . . .
H16 H 0.721310 0.157934 0.350169 0.082 Uiso 1 1 calc R U . . .
C20 C 0.8651(7) -0.0147(5) 0.6419(4) 0.0558(18) Uani 1 1 d . . . . .
H20 H 0.904482 -0.079004 0.669757 0.067 Uiso 1 1 calc R U . . .
C19 C 0.8524(7) -0.0190(5) 0.5668(4) 0.0600(19) Uani 1 1 d . . . . .
H19 H 0.884456 -0.088665 0.542476 0.072 Uiso 1 1 calc R U . . .
C7 C 0.7876(8) 0.2932(5) 0.9669(4) 0.0621(17) Uani 1 1 d . . . . .
H7 H 0.837491 0.264158 1.010422 0.075 Uiso 1 1 calc R U . . .
C15 C 0.6834(7) 0.2714(6) 0.4367(4) 0.0612(18) Uani 1 1 d . . . . .
H15 H 0.647851 0.335931 0.408111 0.073 Uiso 1 1 calc R U . . .
C8 C 0.8139(7) 0.2356(5) 0.8989(4) 0.0544(16) Uani 1 1 d . . . . .
H8 H 0.882727 0.168480 0.896640 0.065 Uiso 1 1 calc R U . . .

loop_
_atom_site_aniso_label
_atom_site_aniso_U_11
_atom_site_aniso_U_22
_atom_site_aniso_U_33
_atom_site_aniso_U_23
_atom_site_aniso_U_13
_atom_site_aniso_U_12
Br2 0.0986(5) 0.0379(3) 0.0928(6) 0.0033(3) 0.0239(5) 0.0121(4)
O1 0.053(3) 0.0338(19) 0.072(3) -0.0016(19) -0.003(2) 0.0001(17)
C2 0.040(3) 0.042(3) 0.046(4) -0.005(3) -0.004(3) 0.009(3)
C3 0.042(3) 0.040(3) 0.069(5) -0.003(3) 0.007(3) 0.007(3)
C4 0.037(3) 0.044(3) 0.055(4) -0.003(3) 0.008(3) -0.004(2)
C12 0.029(3) 0.035(2) 0.064(4) -0.007(2) 0.003(3) -0.002(3)
C11 0.034(3) 0.032(2) 0.056(4) -0.004(2) -0.003(3) 0.002(2)
C13 0.023(3) 0.041(3) 0.068(4) -0.008(2) 0.004(3) -0.001(3)
C10 0.034(3) 0.030(2) 0.066(4) -0.002(2) -0.001(4) 0.002(3)
C1 0.050(3) 0.034(3) 0.058(4) 0.003(3) 0.006(3) 0.007(2)
C9 0.039(3) 0.043(3) 0.058(4) 0.002(2) 0.004(3) -0.011(3)
C18 0.032(3) 0.045(3) 0.073(5) -0.018(3) 0.002(3) -0.005(3)
C6 0.066(4) 0.066(4) 0.051(4) -0.007(3) 0.011(4) -0.014(4)
C5 0.052(4) 0.054(4) 0.062(5) -0.007(3) 0.013(4) -0.006(3)
C21 0.036(3) 0.039(3) 0.067(4) -0.005(3) -0.002(3) 0.000(2)
C14 0.046(3) 0.054(3) 0.060(4) -0.015(3) -0.002(3) 0.001(3)
C17 0.045(4) 0.053(3) 0.083(5) -0.031(3) 0.008(4) -0.006(3)
C16 0.047(4) 0.090(5) 0.069(4) -0.022(4) 0.007(4) -0.006(4)
C20 0.043(3) 0.036(3) 0.088(6) -0.013(3) 0.000(4) 0.002(3)
C19 0.047(3) 0.036(3) 0.098(6) -0.025(4) 0.003(4) -0.003(3)
C7 0.063(4) 0.062(4) 0.062(5) 0.010(3) -0.001(4) -0.023(4)
C15 0.050(4) 0.066(4) 0.068(5) -0.008(3) 0.000(3) 0.008(3)
C8 0.056(4) 0.045(3) 0.063(5) 0.006(3) -0.002(3) -0.011(3)

loop_
_atom_type_symbol
_atom_type_description
_atom_type_scat_dispersion_real
_atom_type_scat_dispersion_imag
_atom_type_scat_source
C C 0.0033 0.0016 'International Tables Vol C Tables 4.2.6.8 and 6.1.1.4'
H H 0.0000 0.0000 'International Tables Vol C Tables 4.2.6.8 and 6.1.1.4'
Br Br -0.2901 2.4595 'International Tables Vol C Tables 4.2.6.8 and 6.1.1.4'
O O 0.0106 0.0060 'International Tables Vol C Tables 4.2.6.8 and 6.1.1.4'

loop_
_geom_angle_atom_site_label_1
_geom_angle_atom_site_label_2
_geom_angle_atom_site_label_3
_geom_angle
_geom_angle_site_symmetry_1
_geom_angle_site_symmetry_3
_geom_angle_publ_flag
C10 O1 C21 104.7(4) . . ?
C3 C2 H2 109.0 . . ?
C3 C2 C1 113.0(5) . . ?
C11 C2 H2 109.0 . . ?
C11 C2 C3 108.4(4) . . ?
C11 C2 C1 108.3(4) . . ?
C1 C2 H2 109.0 . . ?
C2 C3 H3A 108.7 . . ?
C2 C3 H3B 108.7 . . ?
H3A C3 H3B 107.6 . . ?
C4 C3 C2 114.2(5) . . ?
C4 C3 H3A 108.7 . . ?
C4 C3 H3B 108.7 . . ?
C9 C4 C3 119.6(5) . . ?
C5 C4 C3 121.9(5) . . ?
C5 C4 C9 118.4(5) . . ?
C13 C12 C11 136.3(5) . . ?
C21 C12 C11 105.0(5) . . ?
C21 C12 C13 118.7(5) . . ?
C12 C11 C2 134.6(5) . . ?
C10 C11 C2 118.5(5) . . ?
C10 C11 C12 106.8(4) . . ?
C18 C13 C12 117.4(5) . . ?
C14 C13 C12 124.4(5) . . ?
C14 C13 C18 118.2(5) . . ?
O1 C10 C9 121.3(5) . . ?
C11 C10 O1 112.1(4) . . ?
C11 C10 C9 126.5(4) . . ?
Br2 C1 H1A 109.2 . . ?
Br2 C1 H1B 109.2 . . ?
C2 C1 Br2 112.2(3) . . ?
C2 C1 H1A 109.2 . . ?
C2 C1 H1B 109.2 . . ?
H1A C1 H1B 107.9 . . ?
C4 C9 C10 114.6(5) . . ?
C8 C9 C4 120.9(5) . . ?
C8 C9 C10 124.5(5) . . ?
C13 C18 C19 119.5(6) . . ?
C17 C18 C13 118.4(5) . . ?
C17 C18 C19 122.0(6) . . ?
C5 C6 H6 119.6 . . ?
C7 C6 H6 119.6 . . ?
C7 C6 C5 120.9(6) . . ?
C4 C5 C6 120.4(6) . . ?
C4 C5 H5 119.8 . . ?
C6 C5 H5 119.8 . . ?
O1 C21 C12 111.4(4) . . ?
O1 C21 C20 123.7(5) . . ?
C12 C21 C20 124.9(6) . . ?
C13 C14 H14 119.0 . . ?
C15 C14 C13 122.0(6) . . ?
C15 C14 H14 119.0 . . ?
C18 C17 H17 119.4 . . ?
C16 C17 C18 121.2(5) . . ?
C16 C17 H17 119.4 . . ?
C17 C16 H16 119.8 . . ?
C17 C16 C15 120.3(6) . . ?
C15 C16 H16 119.8 . . ?
C21 C20 H20 122.0 . . ?
C19 C20 C21 116.0(6) . . ?
C19 C20 H20 122.0 . . ?
C18 C19 H19 118.3 . . ?
C20 C19 C18 123.4(6) . . ?
C20 C19 H19 118.3 . . ?
C6 C7 H7 120.2 . . ?
C6 C7 C8 119.6(6) . . ?
C8 C7 H7 120.2 . . ?
C14 C15 C16 119.8(6) . . ?
C14 C15 H15 120.1 . . ?
C16 C15 H15 120.1 . . ?
C9 C8 C7 119.8(6) . . ?
C9 C8 H8 120.1 . . ?
C7 C8 H8 120.1 . . ?

loop_
_geom_bond_atom_site_label_1
_geom_bond_atom_site_label_2
_geom_bond_distance
_geom_bond_site_symmetry_2
_geom_bond_publ_flag
Br2 C1 1.938(4) . ?
O1 C10 1.379(5) . ?
O1 C21 1.381(7) . ?
C2 H2 0.9800 . ?
C2 C3 1.522(7) . ?
C2 C11 1.511(6) . ?
C2 C1 1.525(7) . ?
C3 H3A 0.9700 . ?
C3 H3B 0.9700 . ?
C3 C4 1.500(7) . ?
C4 C9 1.408(7) . ?
C4 C5 1.385(7) . ?
C12 C11 1.438(7) . ?
C12 C13 1.430(7) . ?
C12 C21 1.385(7) . ?
C11 C10 1.348(6) . ?
C13 C18 1.424(7) . ?
C13 C14 1.391(7) . ?
C10 C9 1.447(7) . ?
C1 H1A 0.9700 . ?
C1 H1B 0.9700 . ?
C9 C8 1.383(7) . ?
C18 C17 1.417(8) . ?
C18 C19 1.433(8) . ?
C6 H6 0.9300 . ?
C6 C5 1.392(8) . ?
C6 C7 1.374(8) . ?
C5 H5 0.9300 . ?
C21 C20 1.406(7) . ?
C14 H14 0.9300 . ?
C14 C15 1.365(8) . ?
C17 H17 0.9300 . ?
C17 C16 1.347(8) . ?
C16 H16 0.9300 . ?
C16 C15 1.396(8) . ?
C20 H20 0.9300 . ?
C20 C19 1.347(8) . ?
C19 H19 0.9300 . ?
C7 H7 0.9300 . ?
C7 C8 1.392(8) . ?
C15 H15 0.9300 . ?
C8 H8 0.9300 . ?

loop_
_geom_torsion_atom_site_label_1
_geom_torsion_atom_site_label_2
_geom_torsion_atom_site_label_3
_geom_torsion_atom_site_label_4
_geom_torsion
_geom_torsion_site_symmetry_1
_geom_torsion_site_symmetry_2
_geom_torsion_site_symmetry_3
_geom_torsion_site_symmetry_4
_geom_torsion_publ_flag
O1 C10 C9 C4 -164.8(4) . . . . ?
O1 C10 C9 C8 16.2(8) . . . . ?
O1 C21 C20 C19 178.9(5) . . . . ?
C2 C3 C4 C9 -35.7(7) . . . . ?
C2 C3 C4 C5 147.6(5) . . . . ?
C2 C11 C10 O1 -178.6(4) . . . . ?
C2 C11 C10 C9 2.2(8) . . . . ?
C3 C2 C11 C12 149.8(6) . . . . ?
C3 C2 C11 C10 -33.1(6) . . . . ?
C3 C2 C1 Br2 -64.5(5) . . . . ?
C3 C4 C9 C10 3.6(7) . . . . ?
C3 C4 C9 C8 -177.4(5) . . . . ?
C3 C4 C5 C6 176.6(5) . . . . ?
C4 C9 C8 C7 1.1(8) . . . . ?
C12 C11 C10 O1 -0.7(6) . . . . ?
C12 C11 C10 C9 180.0(5) . . . . ?
C12 C13 C18 C17 179.4(5) . . . . ?
C12 C13 C18 C19 -1.6(7) . . . . ?
C12 C13 C14 C15 -179.8(5) . . . . ?
C12 C21 C20 C19 0.1(8) . . . . ?
C11 C2 C3 C4 48.3(6) . . . . ?
C11 C2 C1 Br2 175.4(4) . . . . ?
C11 C12 C13 C18 -177.0(6) . . . . ?
C11 C12 C13 C14 3.8(10) . . . . ?
C11 C12 C21 O1 -0.8(6) . . . . ?
C11 C12 C21 C20 178.1(5) . . . . ?
C11 C10 C9 C4 14.4(8) . . . . ?
C11 C10 C9 C8 -164.6(5) . . . . ?
C13 C12 C11 C2 -3.1(11) . . . . ?
C13 C12 C11 C10 179.6(6) . . . . ?
C13 C12 C21 O1 -179.8(4) . . . . ?
C13 C12 C21 C20 -0.9(8) . . . . ?
C13 C18 C17 C16 0.9(9) . . . . ?
C13 C18 C19 C20 0.9(8) . . . . ?
C13 C14 C15 C16 -0.1(9) . . . . ?
C10 O1 C21 C12 0.4(6) . . . . ?
C10 O1 C21 C20 -178.5(5) . . . . ?
C10 C9 C8 C7 -179.9(5) . . . . ?
C1 C2 C3 C4 -71.6(6) . . . . ?
C1 C2 C11 C12 -87.3(7) . . . . ?
C1 C2 C11 C10 89.8(6) . . . . ?
C9 C4 C5 C6 -0.1(8) . . . . ?
C18 C13 C14 C15 1.0(8) . . . . ?
C18 C17 C16 C15 0.0(9) . . . . ?
C6 C7 C8 C9 -0.9(8) . . . . ?
C5 C4 C9 C10 -179.7(5) . . . . ?
C5 C4 C9 C8 -0.6(7) . . . . ?
C5 C6 C7 C8 0.1(8) . . . . ?
C21 O1 C10 C11 0.2(6) . . . . ?
C21 O1 C10 C9 179.6(5) . . . . ?
C21 C12 C11 C2 178.2(5) . . . . ?
C21 C12 C11 C10 0.9(6) . . . . ?
C21 C12 C13 C18 1.6(7) . . . . ?
C21 C12 C13 C14 -177.6(5) . . . . ?
C21 C20 C19 C18 -0.1(8) . . . . ?
C14 C13 C18 C17 -1.4(7) . . . . ?
C14 C13 C18 C19 177.6(5) . . . . ?
C17 C18 C19 C20 179.9(6) . . . . ?
C17 C16 C15 C14 -0.4(9) . . . . ?
C19 C18 C17 C16 -178.1(5) . . . . ?
C7 C6 C5 C4 0.3(8) . . . . ?
